data_7207021
loop_
_publ_author_name
'Wang, Xiu-Li'
'Mu, Bao'
'Lin, Hong-Yan'
'Liu, Guo-Cheng'
'Tian, Ai-Xiang'
'Yang, Song'

_publ_section_title
;
 Assembly and property of four 2D layer-like coordination polymers with
 different structural features derived from bis(3-pyridylformyl)piperazine
 ligand and aromatic dicarboxylic acids with nitro group
;
_journal_issue 3
_journal_name_full CrystEngComm
_journal_page_first 1001
_journal_paper_doi 10.1039/c1ce05824j
_journal_volume 14
_journal_year 2012
_chemical_formula_moiety 'C24 H21 Cd N5 O9, H2 O'
_chemical_formula_sum 'C24 H23 Cd N5 O10'
_chemical_formula_weight 653.88
_chemical_name_systematic
;
?
;
_space_group_IT_number 4
_symmetry_space_group_name_Hall 'P 2yb'
_symmetry_space_group_name_H-M 'P 1 21 1'
_atom_sites_solution_hydrogens geom
_atom_sites_solution_primary direct
_atom_sites_solution_secondary difmap
_audit_creation_method SHELXL-97
_cell_angle_alpha 90.00
_cell_angle_beta 101.5330(10)
_cell_angle_gamma 90.00
_cell_formula_units_Z 2
_cell_length_a 11.5358(8)
_cell_length_b 8.9425(6)
_cell_length_c 12.8250(9)
_cell_measurement_temperature 296(2)
_cell_volume 1296.30(15)
_computing_structure_refinement 'SHELXL-97 (Sheldrick, 1997)'
_computing_structure_solution 'SHELXS-97 (Sheldrick, 1990)'
_diffrn_ambient_temperature 296(2)
_diffrn_measured_fraction_theta_full 0.994
_diffrn_measured_fraction_theta_max 0.994
_diffrn_radiation_monochromator graphite
_diffrn_radiation_source 'fine-focus sealed tube'
_diffrn_radiation_type MoK\a
_diffrn_radiation_wavelength 0.71073
_diffrn_reflns_av_R_equivalents 0.0166
_diffrn_reflns_av_sigmaI/netI 0.0273
_diffrn_reflns_limit_h_max 13
_diffrn_reflns_limit_h_min -13
_diffrn_reflns_limit_k_max 10
_diffrn_reflns_limit_k_min -10
_diffrn_reflns_limit_l_max 15
_diffrn_reflns_limit_l_min -15
_diffrn_reflns_number 9439
_diffrn_reflns_theta_full 25.00
_diffrn_reflns_theta_max 25.00
_diffrn_reflns_theta_min 1.62
_exptl_absorpt_coefficient_mu 0.909
_exptl_absorpt_correction_T_max 0.797
_exptl_absorpt_correction_T_min 0.741
_exptl_absorpt_correction_type empirical
_exptl_crystal_colour yellow
_exptl_crystal_density_diffrn 1.673
_exptl_crystal_density_method 'not measured'
_exptl_crystal_description block
_exptl_crystal_F_000 658
_exptl_crystal_size_max 0.34
_exptl_crystal_size_mid 0.31
_exptl_crystal_size_min 0.25
_refine_diff_density_max 0.338
_refine_diff_density_min -0.314
_refine_diff_density_rms 0.058
_refine_ls_abs_structure_details 'Flack H D (1983), Acta Cryst. A39, 876-881'
_refine_ls_abs_structure_Flack 0(10)
_refine_ls_extinction_method none
_refine_ls_goodness_of_fit_ref 1.097
_refine_ls_hydrogen_treatment mixed
_refine_ls_matrix_type full
_refine_ls_number_parameters 373
_refine_ls_number_reflns 4382
_refine_ls_number_restraints 1
_refine_ls_restrained_S_all 1.097
_refine_ls_R_factor_all 0.0187
_refine_ls_R_factor_gt 0.0183
_refine_ls_shift/su_max 0.020
_refine_ls_shift/su_mean 0.001
_refine_ls_structure_factor_coef Fsqd
_refine_ls_weighting_details 'calc w=1/[\s^2^(Fo^2^)+(0.0321P)^2^+0.2329P] where P=(Fo^2^+2Fc^2^)/3'
_refine_ls_weighting_scheme calc
_refine_ls_wR_factor_gt 0.0531
_refine_ls_wR_factor_ref 0.0536
_reflns_number_gt 4313
_reflns_number_total 4582
_reflns_threshold_expression >2sigma(I)
_cod_data_source_file c1ce05824j.txt
_cod_data_source_block complex4
_cod_original_sg_symbol_H-M 'P 21'
_cod_original_formula_sum 'C24 H23 Cd N5 O10 '
_cod_database_code 7207021

loop_
_symmetry_equiv_pos_as_xyz
'x, y, z'
'-x, y+1/2, -z'

loop_
_atom_site_label
_atom_site_type_symbol
_atom_site_fract_x
_atom_site_fract_y
_atom_site_fract_z
_atom_site_U_iso_or_equiv
_atom_site_adp_type
_atom_site_occupancy
_atom_site_symmetry_multiplicity
_atom_site_calc_flag
_atom_site_refinement_flags
Cd1 Cd 0.018616(11) 0.34062(3) 0.157886(10) 0.02490(6) Uani 1 1 d .
O1 O -0.09798(16) 0.2127(2) 0.00363(17) 0.0368(4) Uani 1 1 d .
O1W O -0.0623(2) 0.5520(3) 0.0779(2) 0.0475(6) Uani 1 1 d .
O2 O -0.17758(19) 0.2531(3) 0.14272(17) 0.0479(5) Uani 1 1 d .
O2W O 0.7992(2) -0.2267(3) 0.1295(2) 0.0480(5) Uani 1 1 d .
O3 O -0.16644(16) -0.1009(2) -0.05833(17) 0.0367(4) Uani 1 1 d .
O4 O 0.3880(2) 0.1687(3) 0.4847(2) 0.0445(6) Uani 1 1 d .
O5 O -0.4251(2) -0.1855(3) -0.2129(2) 0.0534(6) Uani 1 1 d .
O6 O -0.5605(3) -0.0439(4) -0.3022(2) 0.0750(8) Uani 1 1 d .
O7 O -0.21090(18) -0.0009(2) -0.21948(17) 0.0379(5) Uani 1 1 d .
O11 O 0.8842(2) -0.0760(4) 0.31503(18) 0.0636(7) Uani 1 1 d .
N1 N 0.12708(19) 0.1292(2) 0.21761(18) 0.0294(5) Uani 1 1 d .
N2 N 0.5144(2) 0.0220(3) 0.41696(18) 0.0368(5) Uani 1 1 d .
N3 N 0.7503(2) 0.0456(3) 0.3893(2) 0.0422(6) Uani 1 1 d .
N4 N -0.4784(2) -0.0674(3) -0.2276(2) 0.0386(6) Uani 1 1 d .
N5 N 1.01469(18) -0.0749(3) 0.67562(19) 0.0349(5) Uani 1 1 d .
C1 C -0.5145(3) 0.2409(4) -0.0467(3) 0.0609(11) Uani 1 1 d .
H1A H -0.5750 0.3002 -0.0310 0.073 Uiso 1 1 calc R
C3 C -0.4001(3) 0.2588(4) 0.0097(3) 0.0516(8) Uani 1 1 d .
H3A H -0.3849 0.3279 0.0650 0.062 Uiso 1 1 calc R
C5 C -0.3067(2) 0.1750(3) -0.0146(2) 0.0316(6) Uani 1 1 d .
C6 C -0.5385(3) 0.1362(4) -0.1256(3) 0.0440(7) Uani 1 1 d .
H6A H -0.6153 0.1220 -0.1635 0.053 Uiso 1 1 calc R
C8 C 0.4066(3) 0.0823(3) 0.4154(2) 0.0325(6) Uani 1 1 d .
C9 C 0.6097(3) 0.0497(4) 0.5072(3) 0.0386(8) Uani 1 1 d .
H9A H 0.6377 -0.0448 0.5400 0.046 Uiso 1 1 calc R
H9B H 0.5803 0.1091 0.5596 0.046 Uiso 1 1 calc R
C10 C -0.3288(2) 0.0687(3) -0.0959(2) 0.0256(5) Uani 1 1 d .
C12 C -0.1848(2) 0.2137(3) 0.0479(2) 0.0300(5) Uani 1 1 d .
C13 C -0.2285(2) -0.0188(3) -0.1278(2) 0.0285(5) Uani 1 1 d .
C15 C 0.2707(3) -0.1075(3) 0.3012(2) 0.0376(6) Uani 1 1 d .
H15A H 0.3185 -0.1876 0.3289 0.045 Uiso 1 1 calc R
C16 C 0.0960(2) -0.0112(3) 0.1902(2) 0.0350(6) Uani 1 1 d .
H16A H 0.0255 -0.0279 0.1420 0.042 Uiso 1 1 calc R
C17 C 0.2301(2) 0.1524(3) 0.2865(2) 0.0290(5) Uani 1 1 d .
H17A H 0.2518 0.2504 0.3054 0.035 Uiso 1 1 calc R
C18 C 0.3050(2) 0.0395(3) 0.3302(2) 0.0284(5) Uani 1 1 d .
C19 C -0.4456(2) 0.0514(3) -0.1478(2) 0.0300(5) Uani 1 1 d .
C21 C 0.1639(3) -0.1320(3) 0.2303(2) 0.0420(7) Uani 1 1 d .
H21A H 0.1391 -0.2287 0.2104 0.050 Uiso 1 1 calc R
C22 C 0.5509(3) -0.0550(4) 0.3274(2) 0.0428(7) Uani 1 1 d .
H22A H 0.4846 -0.0596 0.2676 0.051 Uiso 1 1 calc R
H22B H 0.5746 -0.1565 0.3480 0.051 Uiso 1 1 calc R
C23 C 0.7120(3) 0.1315(4) 0.4735(3) 0.0425(7) Uani 1 1 d .
H23A H 0.6869 0.2306 0.4477 0.051 Uiso 1 1 calc R
H23B H 0.7771 0.1421 0.5339 0.051 Uiso 1 1 calc R
C24 C 0.6531(3) 0.0268(5) 0.2945(2) 0.0499(8) Uani 1 1 d .
H24A H 0.6814 -0.0299 0.2401 0.060 Uiso 1 1 calc R
H24B H 0.6269 0.1239 0.2652 0.060 Uiso 1 1 calc R
C25 C 0.9486(2) -0.0068(3) 0.4926(2) 0.0348(6) Uani 1 1 d .
C26 C 0.9301(2) -0.0636(3) 0.5884(2) 0.0342(6) Uani 1 1 d .
H26A H 0.8543 -0.0957 0.5921 0.041 Uiso 1 1 calc R
C27 C 0.8557(3) -0.0146(4) 0.3917(2) 0.0400(7) Uani 1 1 d .
C28 C 1.0617(3) 0.0401(4) 0.4883(2) 0.0444(7) Uani 1 1 d .
H28A H 1.0782 0.0771 0.4250 0.053 Uiso 1 1 calc R
C29 C 1.1497(3) 0.0321(4) 0.5778(3) 0.0493(8) Uani 1 1 d .
H29A H 1.2256 0.0663 0.5766 0.059 Uiso 1 1 calc R
C30 C 1.1235(3) -0.0276(4) 0.6692(2) 0.0421(7) Uani 1 1 d .
H30A H 1.1837 -0.0355 0.7291 0.050 Uiso 1 1 calc R
H1WA H -0.096(3) 0.605(4) 0.098(3) 0.029(9) Uiso 1 1 d .
H2WA H 0.807(3) -0.178(6) 0.086(3) 0.046(11) Uiso 1 1 d .
H2WB H 0.832(3) -0.190(5) 0.190(3) 0.057(12) Uiso 1 1 d .

loop_
_atom_site_aniso_label
_atom_site_aniso_U_11
_atom_site_aniso_U_22
_atom_site_aniso_U_33
_atom_site_aniso_U_23
_atom_site_aniso_U_13
_atom_site_aniso_U_12
Cd1 0.02016(9) 0.02834(9) 0.02498(9) -0.00050(9) 0.00159(6) 0.00001(8)
O1 0.0240(9) 0.0426(11) 0.0418(11) -0.0112(9) 0.0017(8) -0.0020(8)
O1W 0.0431(13) 0.0394(11) 0.0643(16) 0.0158(11) 0.0212(12) 0.0149(10)
O2 0.0349(11) 0.0708(14) 0.0364(11) -0.0149(11) 0.0035(9) -0.0139(11)
O2W 0.0415(12) 0.0543(13) 0.0494(15) -0.0027(13) 0.0116(11) -0.0014(11)
O3 0.0283(9) 0.0334(8) 0.0470(11) 0.0010(8) 0.0044(9) 0.0082(8)
O4 0.0392(14) 0.0509(13) 0.0416(13) -0.0087(11) 0.0041(11) 0.0115(10)
O5 0.0414(11) 0.0419(16) 0.0758(15) -0.0218(12) 0.0091(11) -0.0057(10)
O6 0.0609(16) 0.096(2) 0.0536(15) -0.0232(15) -0.0246(14) 0.0022(16)
O7 0.0387(11) 0.0399(11) 0.0391(12) -0.0075(9) 0.0173(10) -0.0037(9)
O11 0.0455(13) 0.113(2) 0.0327(12) -0.0112(13) 0.0091(10) 0.0165(14)
N1 0.0259(11) 0.0300(11) 0.0323(11) 0.0036(9) 0.0059(9) 0.0024(9)
N2 0.0267(11) 0.0522(14) 0.0290(12) -0.0053(11) -0.0002(9) 0.0102(11)
N3 0.0296(12) 0.0659(17) 0.0290(12) 0.0018(12) 0.0012(10) 0.0074(12)
N4 0.0275(12) 0.0507(16) 0.0375(14) -0.0106(11) 0.0063(11) -0.0099(11)
N5 0.0258(12) 0.0490(15) 0.0293(11) 0.0088(11) 0.0039(10) 0.0003(9)
C1 0.0285(15) 0.074(2) 0.077(3) -0.033(2) 0.0040(16) 0.0136(15)
C3 0.0303(15) 0.0601(19) 0.061(2) -0.0321(18) 0.0019(14) 0.0084(14)
C5 0.0234(13) 0.0343(13) 0.0361(14) -0.0057(11) 0.0037(11) 0.0008(10)
C6 0.0214(13) 0.0541(18) 0.0531(18) -0.0102(15) -0.0008(13) 0.0049(13)
C8 0.0335(14) 0.0331(13) 0.0305(14) 0.0054(11) 0.0058(12) 0.0057(11)
C9 0.0331(18) 0.0520(18) 0.0296(15) -0.0057(14) 0.0037(13) 0.0049(14)
C10 0.0191(12) 0.0303(12) 0.0271(12) 0.0009(10) 0.0041(10) 0.0007(10)
C12 0.0257(13) 0.0274(12) 0.0345(14) -0.0038(11) 0.0007(11) -0.0005(10)
C13 0.0220(12) 0.0238(12) 0.0397(15) -0.0085(11) 0.0065(11) -0.0065(10)
C15 0.0409(16) 0.0276(12) 0.0431(15) 0.0038(11) 0.0057(13) 0.0062(11)
C16 0.0303(14) 0.0381(14) 0.0350(14) 0.0003(11) 0.0029(12) -0.0033(12)
C17 0.0274(13) 0.0264(12) 0.0341(14) 0.0006(11) 0.0078(12) 0.0007(10)
C18 0.0246(12) 0.0310(12) 0.0294(13) 0.0022(10) 0.0055(10) 0.0020(10)
C19 0.0238(13) 0.0357(13) 0.0289(13) -0.0019(11) 0.0018(11) -0.0030(11)
C21 0.0477(15) 0.0298(19) 0.0463(15) -0.0033(11) 0.0044(13) -0.0033(12)
C22 0.0318(14) 0.0593(18) 0.0341(15) -0.0125(13) -0.0015(12) 0.0114(13)
C23 0.0358(16) 0.0481(16) 0.0409(16) -0.0030(14) 0.0011(13) 0.0084(14)
C24 0.0362(16) 0.083(2) 0.0288(14) 0.0003(16) 0.0025(13) 0.0147(17)
C25 0.0288(13) 0.0460(14) 0.0303(13) 0.0060(12) 0.0072(12) 0.0050(11)
C26 0.0233(12) 0.0480(16) 0.0310(14) 0.0046(12) 0.0046(11) 0.0009(11)
C27 0.0326(15) 0.0579(18) 0.0301(14) 0.0058(13) 0.0074(12) 0.0012(13)
C28 0.0359(16) 0.0648(19) 0.0348(15) 0.0121(15) 0.0128(13) -0.0021(15)
C29 0.0314(15) 0.074(2) 0.0438(17) 0.0126(16) 0.0108(13) -0.0078(15)
C30 0.0269(14) 0.0637(19) 0.0336(15) 0.0065(14) 0.0013(12) -0.0042(13)

loop_
_atom_type_symbol
_atom_type_description
_atom_type_scat_dispersion_real
_atom_type_scat_dispersion_imag
_atom_type_scat_source
C C 0.0033 0.0016 'International Tables Vol C Tables 4.2.6.8 and 6.1.1.4'
H H 0.0000 0.0000 'International Tables Vol C Tables 4.2.6.8 and 6.1.1.4'
N N 0.0061 0.0033 'International Tables Vol C Tables 4.2.6.8 and 6.1.1.4'
O O 0.0106 0.0060 'International Tables Vol C Tables 4.2.6.8 and 6.1.1.4'
Cd Cd -0.8075 1.2024 'International Tables Vol C Tables 4.2.6.8 and 6.1.1.4'

loop_
_geom_angle_atom_site_label_1
_geom_angle_atom_site_label_2
_geom_angle_atom_site_label_3
_geom_angle
_geom_angle_site_symmetry_1
_geom_angle_site_symmetry_3
O1W Cd1 N1 168.82(8) . .
O1W Cd1 O2 86.43(9) . .
N1 Cd1 O2 101.67(8) . .
O1W Cd1 N5 90.88(9) . 2_656
N1 Cd1 N5 97.86(8) . 2_656
O2 Cd1 N5 81.64(7) . 2_656
O1W Cd1 O3 81.29(7) . 2
N1 Cd1 O3 87.66(7) . 2
O2 Cd1 O3 143.48(7) . 2
N5 Cd1 O3 132.49(8) 2_656 2
O1W Cd1 O1 85.05(9) . .
N1 Cd1 O1 93.40(8) . .
O2 Cd1 O1 54.25(7) . .
N5 Cd1 O1 135.84(7) 2_656 .
O3 Cd1 O1 90.34(7) 2 .
O1W Cd1 O7 86.12(8) . 2
N1 Cd1 O7 88.44(7) . 2
O2 Cd1 O7 160.55(7) . 2
N5 Cd1 O7 80.54(7) 2_656 2
O3 Cd1 O7 52.35(7) 2 2
O1 Cd1 O7 142.57(6) . 2
O1W Cd1 C12 83.06(9) . .
N1 Cd1 C12 100.57(8) . .
O2 Cd1 C12 27.26(8) . .
N5 Cd1 C12 108.70(8) 2_656 .
O3 Cd1 C12 116.57(8) 2 .
O1 Cd1 C12 27.15(7) . .
O7 Cd1 C12 165.82(7) 2 .
C12 O1 Cd1 89.42(16) . .
C12 O2 Cd1 92.85(16) . .
C13 O3 Cd1 96.62(15) . 2_545
C13 O7 Cd1 86.21(17) . 2_545
C16 N1 C17 118.3(2) . .
C16 N1 Cd1 125.68(19) . .
C17 N1 Cd1 116.06(17) . .
C8 N2 C9 119.5(2) . .
C8 N2 C22 125.5(2) . .
C9 N2 C22 114.4(2) . .
C27 N3 C23 127.4(3) . .
C27 N3 C24 120.7(3) . .
C23 N3 C24 111.9(2) . .
O5 N4 O6 123.9(3) . .
O5 N4 C19 117.9(2) . .
O6 N4 C19 118.1(3) . .
C26 N5 C30 117.5(2) . .
C26 N5 Cd1 123.86(16) . 2_646
C30 N5 Cd1 118.6(2) . 2_646
C6 C1 C3 119.9(3) . .
C1 C3 C5 121.3(3) . .
C10 C5 C3 119.9(2) . .
C10 C5 C12 124.3(2) . .
C3 C5 C12 115.8(2) . .
C1 C6 C19 118.4(3) . .
O4 C8 N2 122.3(3) . .
O4 C8 C18 117.9(2) . .
N2 C8 C18 119.8(2) . .
N2 C9 C23 111.3(3) . .
C19 C10 C5 116.7(2) . .
C19 C10 C13 122.2(2) . .
C5 C10 C13 121.1(2) . .
O1 C12 O2 122.7(3) . .
O1 C12 C5 120.2(2) . .
O2 C12 C5 116.9(2) . .
O1 C12 Cd1 63.43(14) . .
O2 C12 Cd1 59.89(15) . .
C5 C12 Cd1 168.57(18) . .
O7 C13 O3 124.5(2) . .
O7 C13 C10 117.8(2) . .
O3 C13 C10 117.7(2) . .
C21 C15 C18 119.1(3) . .
N1 C16 C21 122.6(3) . .
N1 C17 C18 123.7(2) . .
C17 C18 C15 117.4(3) . .
C17 C18 C8 116.8(2) . .
C15 C18 C8 125.2(2) . .
C10 C19 C6 123.8(3) . .
C10 C19 N4 120.3(2) . .
C6 C19 N4 115.8(2) . .
C16 C21 C15 118.9(3) . .
N2 C22 C24 110.6(3) . .
N3 C23 C9 108.8(3) . .
N3 C24 C22 109.1(3) . .
C28 C25 C26 117.5(3) . .
C28 C25 C27 119.6(2) . .
C26 C25 C27 122.4(2) . .
N5 C26 C25 123.7(2) . .
O11 C27 N3 123.7(3) . .
O11 C27 C25 116.8(3) . .
N3 C27 C25 119.5(2) . .
C29 C28 C25 119.7(3) . .
C28 C29 C30 118.8(3) . .
N5 C30 C29 122.8(3) . .

loop_
_geom_bond_atom_site_label_1
_geom_bond_atom_site_label_2
_geom_bond_distance
_geom_bond_site_symmetry_2
Cd1 O1W 2.261(2) .
Cd1 N1 2.311(2) .
Cd1 O2 2.366(2) .
Cd1 N5 2.368(2) 2_656
Cd1 O3 2.3837(19) 2
Cd1 O1 2.4429(19) .
Cd1 O7 2.618(2) 2
Cd1 C12 2.731(3) .
O1 C12 1.246(3) .
O2 C12 1.252(4) .
O3 C13 1.261(3) .
O3 Cd1 2.3837(19) 2_545
O4 C8 1.228(4) .
O5 N4 1.218(4) .
O6 N4 1.223(4) .
O7 C13 1.243(3) .
O7 Cd1 2.618(2) 2_545
O11 C27 1.227(4) .
N1 C16 1.334(4) .
N1 C17 1.348(4) .
N2 C8 1.351(4) .
N2 C9 1.449(4) .
N2 C22 1.471(3) .
N3 C27 1.325(4) .
N3 C23 1.464(4) .
N3 C24 1.490(4) .
N4 C19 1.471(4) .
N5 C26 1.333(4) .
N5 C30 1.343(4) .
N5 Cd1 2.368(2) 2_646
C1 C6 1.366(5) .
C1 C3 1.382(5) .
C3 C5 1.397(4) .
C5 C10 1.397(4) .
C5 C12 1.513(4) .
C6 C19 1.388(4) .
C8 C18 1.485(4) .
C9 C23 1.522(5) .
C10 C19 1.387(4) .
C10 C13 1.519(3) .
C15 C21 1.395(4) .
C15 C18 1.401(4) .
C16 C21 1.373(4) .
C17 C18 1.373(4) .
C22 C24 1.518(5) .
C25 C28 1.382(4) .
C25 C26 1.385(4) .
C25 C27 1.508(4) .
C28 C29 1.374(5) .
C29 C30 1.376(4) .
